data_4123626
loop_
_publ_author_name
'Xu, Zhengren'
'Wang, Qian'
'Zhu, Jieping'

_publ_section_title
;
 Total Syntheses of (-)-Mersicarpine, (-)-Scholarisine G, (+)-Melodinine
 E, (-)-Leuconoxine, (-)-Leuconolam, (-)-Leuconodine A, (+)-Leuconodine F,
 and (-)-Leuconodine C: Self-Induced Diastereomeric Anisochronism (SIDA)
 Phenomenon for Scholarisine G and Leuconodines A and C.
;
_journal_issue 20
_journal_name_full 'Journal of the American Chemical Society'
_journal_page_first 6712
_journal_page_last 6724
_journal_paper_doi 10.1021/jacs.5b03619
_journal_volume 137
_journal_year 2015
_chemical_formula_moiety 'C19 H22 N2 O3, C H2 Cl2'
_chemical_formula_sum 'C20 H24 Cl2 N2 O3'
_chemical_formula_weight 411.31
_space_group_IT_number 14
_symmetry_cell_setting monoclinic
_symmetry_space_group_name_Hall '-P 2yn'
_symmetry_space_group_name_H-M 'P 1 21/n 1'
_atom_sites_solution_hydrogens geom
_atom_sites_solution_primary direct
_atom_sites_solution_secondary difmap
_audit_creation_method SHELXL-97
_audit_update_record
;
2014-07-24 # Formatted by publCIF

;
_cell_angle_alpha 90.00
_cell_angle_beta 92.250(7)
_cell_angle_gamma 90.00
_cell_formula_units_Z 4
_cell_length_a 10.0732(9)
_cell_length_b 7.4108(3)
_cell_length_c 25.386(2)
_cell_measurement_reflns_used 138
_cell_measurement_temperature 100(2)
_cell_measurement_theta_max 22
_cell_measurement_theta_min 3
_cell_volume 1893.6(2)
_computing_cell_refinement 'Dirax/lsq (Duisenberg & Schreurs, 1989-2000)'
_computing_data_collection 'Collect (Bruker AXS BV, 1997-2004)'
_computing_data_reduction 'EvalCCD (Duisenberg & Schreurs, 1990-2000)'
_computing_molecular_graphics 'Bruker SHELXTL'
_computing_publication_material 'Bruker SHELXTL'
_computing_structure_refinement 'SHELXL-97 (Sheldrick, 1997)'
_computing_structure_solution 'SHELXS-97 (Sheldrick, 1990)'
_diffrn_ambient_temperature 100(2)
_diffrn_measured_fraction_theta_full 0.997
_diffrn_measured_fraction_theta_max 0.997
_diffrn_measurement_device_type 'Bruker APEX II CCD'
_diffrn_measurement_method 'phi and omega scans'
_diffrn_radiation_monochromator graphite
_diffrn_radiation_source 'fine-focus sealed tube'
_diffrn_radiation_type MoK\a
_diffrn_radiation_wavelength 0.71073
_diffrn_reflns_av_R_equivalents 0.0601
_diffrn_reflns_av_sigmaI/netI 0.0489
_diffrn_reflns_limit_h_max 14
_diffrn_reflns_limit_h_min -14
_diffrn_reflns_limit_k_max 10
_diffrn_reflns_limit_k_min -10
_diffrn_reflns_limit_l_max 36
_diffrn_reflns_limit_l_min -36
_diffrn_reflns_number 35098
_diffrn_reflns_theta_full 30.63
_diffrn_reflns_theta_max 30.63
_diffrn_reflns_theta_min 3.08
_exptl_absorpt_coefficient_mu 0.367
_exptl_absorpt_correction_T_max 0.7461
_exptl_absorpt_correction_T_min 0.6614
_exptl_absorpt_correction_type multi-scan
_exptl_absorpt_process_details 'SADABS 2008, Bruker AXS, 2008'
_exptl_crystal_colour colourless
_exptl_crystal_density_diffrn 1.443
_exptl_crystal_density_method 'not measured'
_exptl_crystal_description prismatic
_exptl_crystal_F_000 864
_exptl_crystal_size_max 0.26
_exptl_crystal_size_mid 0.25
_exptl_crystal_size_min 0.23
_refine_diff_density_max 0.455
_refine_diff_density_min -0.337
_refine_diff_density_rms 0.072
_refine_ls_extinction_method none
_refine_ls_goodness_of_fit_ref 1.124
_refine_ls_hydrogen_treatment mixed
_refine_ls_matrix_type full
_refine_ls_number_parameters 249
_refine_ls_number_reflns 5830
_refine_ls_number_restraints 0
_refine_ls_restrained_S_all 1.124
_refine_ls_R_factor_all 0.0734
_refine_ls_R_factor_gt 0.0530
_refine_ls_shift/su_max 0.001
_refine_ls_shift/su_mean 0.000
_refine_ls_structure_factor_coef Fsqd
_refine_ls_weighting_details 'calc w=1/[\s^2^(Fo^2^)+(0.0306P)^2^+1.2949P] where P=(Fo^2^+2Fc^2^)/3'
_refine_ls_weighting_scheme calc
_refine_ls_wR_factor_gt 0.0970
_refine_ls_wR_factor_ref 0.1056
_reflns_number_gt 4608
_reflns_number_total 5830
_reflns_threshold_expression >2sigma(I)
_cod_data_source_file ja5b03619_si_013.cif
_cod_data_source_block xzrv-127a
_cod_depositor_comments 'Adding full bibliography for 4123621--4123635.cif.'
_cod_original_cell_volume 1893.7(2)
_cod_original_sg_symbol_H-M 'P 21/n'
_cod_database_code 4123626
_publcif_datablock.id {5f11cefa-d748-4de0-bcf1-f76d2f470a9a}

_publcif_info_exptl_table_max_cols 4
_publcif_info_exptl_table_use_headnotes n

loop_
_symmetry_equiv_pos_as_xyz
'x, y, z'
'-x+1/2, y+1/2, -z+1/2'
'-x, -y, -z'
'x-1/2, -y-1/2, z-1/2'

loop_
_atom_site_label
_atom_site_type_symbol
_atom_site_fract_x
_atom_site_fract_y
_atom_site_fract_z
_atom_site_U_iso_or_equiv
_atom_site_adp_type
_atom_site_occupancy
_atom_site_symmetry_multiplicity
_atom_site_calc_flag
_atom_site_refinement_flags
O1 O 0.03232(12) 0.21708(17) 0.02284(5) 0.0151(3) Uani 1 1 d .
O2 O 0.16354(13) 0.58730(17) 0.02709(5) 0.0160(3) Uani 1 1 d .
H2 H 0.106(2) 0.650(3) 0.0097(10) 0.035(7) Uiso 1 1 d .
O3 O 0.22374(13) 0.29275(18) 0.28189(5) 0.0188(3) Uani 1 1 d .
N1 N 0.15134(14) 0.22152(18) 0.10202(5) 0.0103(3) Uani 1 1 d .
N2 N 0.18235(13) 0.31187(19) 0.19349(5) 0.0104(3) Uani 1 1 d .
C1 C 0.22198(16) 0.3494(2) 0.13820(6) 0.0102(3) Uani 1 1 d .
C2 C 0.08640(16) 0.2993(2) 0.06050(6) 0.0115(3) Uani 1 1 d .
C3 C 0.08871(16) 0.5049(2) 0.06666(6) 0.0111(3) Uani 1 1 d .
H3 H -0.0043 0.5521 0.0644 0.013 Uiso 1 1 calc R
C4 C 0.14632(16) 0.5285(2) 0.12314(6) 0.0104(3) Uani 1 1 d .
H4 H 0.2027 0.6389 0.1278 0.013 Uiso 1 1 calc R
C5 C 0.03244(16) 0.5215(2) 0.16031(6) 0.0108(3) Uani 1 1 d .
C6 C -0.08546(17) 0.6181(2) 0.15757(7) 0.0144(3) Uani 1 1 d .
H6 H -0.1003 0.7075 0.1312 0.017 Uiso 1 1 calc R
C7 C -0.18177(17) 0.5826(2) 0.19397(7) 0.0170(4) Uani 1 1 d .
H7 H -0.2629 0.6481 0.1925 0.020 Uiso 1 1 calc R
C8 C -0.15980(18) 0.4516(3) 0.23261(7) 0.0179(4) Uani 1 1 d .
H8 H -0.2261 0.4292 0.2574 0.022 Uiso 1 1 calc R
C9 C -0.04140(17) 0.3521(2) 0.23558(7) 0.0155(3) Uani 1 1 d .
H9 H -0.0264 0.2620 0.2618 0.019 Uiso 1 1 calc R
C10 C 0.05315(16) 0.3901(2) 0.19884(6) 0.0115(3) Uani 1 1 d .
C11 C 0.26809(17) 0.3129(2) 0.23812(7) 0.0134(3) Uani 1 1 d .
C12 C 0.41392(17) 0.3472(2) 0.23138(7) 0.0152(3) Uani 1 1 d .
H12A H 0.4626 0.2319 0.2361 0.018 Uiso 1 1 calc R
H12B H 0.4466 0.4307 0.2594 0.018 Uiso 1 1 calc R
C13 C 0.44582(17) 0.4270(2) 0.17791(7) 0.0136(3) Uani 1 1 d .
H13A H 0.5429 0.4208 0.1734 0.016 Uiso 1 1 calc R
H13B H 0.4195 0.5557 0.1770 0.016 Uiso 1 1 calc R
C14 C 0.37406(16) 0.3273(2) 0.13218(6) 0.0113(3) Uani 1 1 d .
C15 C 0.40892(17) 0.1230(2) 0.13532(7) 0.0134(3) Uani 1 1 d .
H15A H 0.5051 0.1081 0.1299 0.016 Uiso 1 1 calc R
H15B H 0.3913 0.0787 0.1712 0.016 Uiso 1 1 calc R
C16 C 0.33123(17) 0.0065(2) 0.09508(7) 0.0144(3) Uani 1 1 d .
H16A H 0.3515 0.0445 0.0589 0.017 Uiso 1 1 calc R
H16B H 0.3570 -0.1217 0.0995 0.017 Uiso 1 1 calc R
C17 C 0.18295(17) 0.0288(2) 0.10368(7) 0.0131(3) Uani 1 1 d .
H17A H 0.1305 -0.0358 0.0758 0.016 Uiso 1 1 calc R
H17B H 0.1607 -0.0223 0.1383 0.016 Uiso 1 1 calc R
C18 C 0.41311(16) 0.4102(2) 0.07909(6) 0.0130(3) Uani 1 1 d .
H18A H 0.3493 0.3677 0.0511 0.016 Uiso 1 1 calc R
H18B H 0.4045 0.5430 0.0814 0.016 Uiso 1 1 calc R
C19 C 0.55385(18) 0.3648(3) 0.06279(7) 0.0192(4) Uani 1 1 d .
H19A H 0.6172 0.3922 0.0920 0.029 Uiso 1 1 calc R
H19B H 0.5754 0.4369 0.0319 0.029 Uiso 1 1 calc R
H19C H 0.5591 0.2363 0.0541 0.029 Uiso 1 1 calc R
C20 C 0.79082(19) 0.0037(3) 0.05956(8) 0.0201(4) Uani 1 1 d .
H20A H 0.7631 0.1028 0.0354 0.024 Uiso 1 1 calc R
H20B H 0.8730 -0.0503 0.0463 0.024 Uiso 1 1 calc R
Cl1 Cl 0.82403(5) 0.09285(6) 0.123772(19) 0.02191(11) Uani 1 1 d .
Cl2 Cl 0.66392(5) -0.16277(7) 0.05972(2) 0.02585(12) Uani 1 1 d .

loop_
_atom_site_aniso_label
_atom_site_aniso_U_11
_atom_site_aniso_U_22
_atom_site_aniso_U_33
_atom_site_aniso_U_23
_atom_site_aniso_U_13
_atom_site_aniso_U_12
O1 0.0166(6) 0.0158(6) 0.0125(6) -0.0023(5) -0.0033(5) 0.0009(5)
O2 0.0175(6) 0.0173(6) 0.0130(6) 0.0053(5) 0.0000(5) -0.0001(5)
O3 0.0201(7) 0.0258(7) 0.0103(6) 0.0029(5) -0.0002(5) 0.0010(5)
N1 0.0116(6) 0.0082(6) 0.0108(6) 0.0005(5) -0.0021(5) -0.0002(5)
N2 0.0106(6) 0.0128(7) 0.0079(6) 0.0012(5) 0.0003(5) 0.0020(5)
C1 0.0114(7) 0.0095(7) 0.0097(7) 0.0006(6) -0.0001(6) -0.0003(6)
C2 0.0110(7) 0.0128(8) 0.0109(7) -0.0002(6) 0.0014(6) 0.0010(6)
C3 0.0103(7) 0.0112(8) 0.0116(7) 0.0014(6) -0.0005(6) 0.0018(6)
C4 0.0109(7) 0.0097(7) 0.0106(7) 0.0008(6) -0.0013(6) 0.0010(6)
C5 0.0121(7) 0.0098(7) 0.0103(7) -0.0023(6) -0.0014(6) -0.0009(6)
C6 0.0158(8) 0.0112(8) 0.0159(8) -0.0006(6) -0.0021(6) 0.0015(6)
C7 0.0121(8) 0.0174(8) 0.0213(9) -0.0032(7) 0.0002(7) 0.0038(7)
C8 0.0157(8) 0.0203(9) 0.0181(9) -0.0026(7) 0.0043(7) -0.0010(7)
C9 0.0154(8) 0.0166(8) 0.0147(8) 0.0025(7) 0.0018(6) -0.0003(7)
C10 0.0111(8) 0.0102(7) 0.0130(7) -0.0023(6) -0.0009(6) 0.0012(6)
C11 0.0166(8) 0.0103(8) 0.0131(8) 0.0004(6) -0.0022(6) 0.0010(6)
C12 0.0144(8) 0.0193(8) 0.0115(7) 0.0007(7) -0.0040(6) 0.0006(7)
C13 0.0115(8) 0.0142(8) 0.0148(8) 0.0013(6) -0.0018(6) -0.0015(6)
C14 0.0102(7) 0.0120(7) 0.0115(7) 0.0008(6) -0.0006(6) 0.0007(6)
C15 0.0125(8) 0.0122(8) 0.0155(8) 0.0015(6) 0.0005(6) 0.0022(6)
C16 0.0136(8) 0.0124(8) 0.0171(8) 0.0010(6) 0.0004(6) 0.0025(6)
C17 0.0144(8) 0.0085(7) 0.0161(8) -0.0004(6) -0.0013(6) 0.0010(6)
C18 0.0124(8) 0.0131(8) 0.0135(8) 0.0015(6) 0.0007(6) 0.0000(6)
C19 0.0161(9) 0.0226(9) 0.0193(9) 0.0062(7) 0.0042(7) 0.0023(7)
C20 0.0169(9) 0.0206(9) 0.0229(9) -0.0055(7) 0.0028(7) -0.0032(7)
Cl1 0.0209(2) 0.0205(2) 0.0240(2) -0.00449(18) -0.00197(17) 0.00089(18)
Cl2 0.0233(2) 0.0243(2) 0.0298(3) -0.0041(2) -0.00077(19) -0.00690(19)

loop_
_atom_type_symbol
_atom_type_description
_atom_type_scat_dispersion_real
_atom_type_scat_dispersion_imag
_atom_type_scat_source
C C 0.0033 0.0016 'International Tables Vol C Tables 4.2.6.8 and 6.1.1.4'
H H 0.0000 0.0000 'International Tables Vol C Tables 4.2.6.8 and 6.1.1.4'
N N 0.0061 0.0033 'International Tables Vol C Tables 4.2.6.8 and 6.1.1.4'
O O 0.0106 0.0060 'International Tables Vol C Tables 4.2.6.8 and 6.1.1.4'
Cl Cl 0.1484 0.1585 'International Tables Vol C Tables 4.2.6.8 and 6.1.1.4'

loop_
_geom_angle_atom_site_label_1
_geom_angle_atom_site_label_2
_geom_angle_atom_site_label_3
_geom_angle
C3 O2 H2 103.7(17)
C2 N1 C17 122.55(14)
C2 N1 C1 114.68(13)
C17 N1 C1 120.51(13)
C11 N2 C10 117.04(13)
C11 N2 C1 125.37(14)
C10 N2 C1 106.81(12)
N1 C1 N2 108.79(13)
N1 C1 C14 108.83(13)
N2 C1 C14 111.83(13)
N1 C1 C4 99.96(12)
N2 C1 C4 103.89(12)
C14 C1 C4 122.42(14)
O1 C2 N1 125.25(15)
O1 C2 C3 124.84(15)
N1 C2 C3 109.91(14)
O2 C3 C2 111.26(13)
O2 C3 C4 114.87(13)
C2 C3 C4 102.26(13)
O2 C3 H3 109.4
C2 C3 H3 109.4
C4 C3 H3 109.4
C5 C4 C3 108.07(13)
C5 C4 C1 101.04(13)
C3 C4 C1 107.04(13)
C5 C4 H4 113.3
C3 C4 H4 113.3
C1 C4 H4 113.3
C6 C5 C10 120.12(16)
C6 C5 C4 128.26(15)
C10 C5 C4 111.48(14)
C5 C6 C7 119.16(16)
C5 C6 H6 120.4
C7 C6 H6 120.4
C6 C7 C8 120.30(16)
C6 C7 H7 119.8
C8 C7 H7 119.8
C7 C8 C9 121.08(17)
C7 C8 H8 119.5
C9 C8 H8 119.5
C10 C9 C8 117.53(16)
C10 C9 H9 121.2
C8 C9 H9 121.2
C9 C10 C5 121.80(16)
C9 C10 N2 129.07(15)
C5 C10 N2 109.12(14)
O3 C11 N2 119.99(16)
O3 C11 C12 121.08(15)
N2 C11 C12 118.87(14)
C11 C12 C13 113.99(14)
C11 C12 H12A 108.8
C13 C12 H12A 108.8
C11 C12 H12B 108.8
C13 C12 H12B 108.8
H12A C12 H12B 107.7
C12 C13 C14 112.14(14)
C12 C13 H13A 109.2
C14 C13 H13A 109.2
C12 C13 H13B 109.2
C14 C13 H13B 109.2
H13A C13 H13B 107.9
C13 C14 C18 109.88(14)
C13 C14 C1 108.19(13)
C18 C14 C1 109.22(13)
C13 C14 C15 109.37(13)
C18 C14 C15 111.50(14)
C1 C14 C15 108.61(13)
C16 C15 C14 113.99(14)
C16 C15 H15A 108.8
C14 C15 H15A 108.8
C16 C15 H15B 108.8
C14 C15 H15B 108.8
H15A C15 H15B 107.6
C17 C16 C15 108.74(14)
C17 C16 H16A 109.9
C15 C16 H16A 109.9
C17 C16 H16B 109.9
C15 C16 H16B 109.9
H16A C16 H16B 108.3
N1 C17 C16 108.32(13)
N1 C17 H17A 110.0
C16 C17 H17A 110.0
N1 C17 H17B 110.0
C16 C17 H17B 110.0
H17A C17 H17B 108.4
C19 C18 C14 114.76(14)
C19 C18 H18A 108.6
C14 C18 H18A 108.6
C19 C18 H18B 108.6
C14 C18 H18B 108.6
H18A C18 H18B 107.6
C18 C19 H19A 109.5
C18 C19 H19B 109.5
H19A C19 H19B 109.5
C18 C19 H19C 109.5
H19A C19 H19C 109.5
H19B C19 H19C 109.5
Cl2 C20 Cl1 111.43(11)
Cl2 C20 H20A 109.3
Cl1 C20 H20A 109.3
Cl2 C20 H20B 109.3
Cl1 C20 H20B 109.3
H20A C20 H20B 108.0

loop_
_geom_bond_atom_site_label_1
_geom_bond_atom_site_label_2
_geom_bond_distance
O1 C2 1.241(2)
O2 C3 1.418(2)
O2 H2 0.85(3)
O3 C11 1.223(2)
N1 C2 1.348(2)
N1 C17 1.463(2)
N1 C1 1.482(2)
N2 C11 1.398(2)
N2 C10 1.436(2)
N2 C1 1.500(2)
C1 C14 1.554(2)
C1 C4 1.570(2)
C2 C3 1.532(2)
C3 C4 1.536(2)
C3 H3 1.0000
C4 C5 1.515(2)
C4 H4 1.0000
C5 C6 1.386(2)
C5 C10 1.390(2)
C6 C7 1.391(2)
C6 H6 0.9500
C7 C8 1.392(3)
C7 H7 0.9500
C8 C9 1.402(2)
C8 H8 0.9500
C9 C10 1.388(2)
C9 H9 0.9500
C11 C12 1.507(2)
C12 C13 1.527(2)
C12 H12A 0.9900
C12 H12B 0.9900
C13 C14 1.533(2)
C13 H13A 0.9900
C13 H13B 0.9900
C14 C18 1.546(2)
C14 C15 1.556(2)
C15 C16 1.529(2)
C15 H15A 0.9900
C15 H15B 0.9900
C16 C17 1.527(2)
C16 H16A 0.9900
C16 H16B 0.9900
C17 H17A 0.9900
C17 H17B 0.9900
C18 C19 1.530(2)
C18 H18A 0.9900
C18 H18B 0.9900
C19 H19A 0.9800
C19 H19B 0.9800
C19 H19C 0.9800
C20 Cl2 1.7767(19)
C20 Cl1 1.7783(19)
C20 H20A 0.9900
C20 H20B 0.9900

loop_
_geom_hbond_atom_site_label_D
_geom_hbond_atom_site_label_H
_geom_hbond_atom_site_label_A
_geom_hbond_distance_DH
_geom_hbond_distance_HA
_geom_hbond_distance_DA
_geom_hbond_angle_DHA
_geom_hbond_site_symmetry_A
O2 H2 O1 0.85(3) 1.87(3) 2.7210(18) 174(3) 3_565

loop_
_geom_torsion_atom_site_label_1
_geom_torsion_atom_site_label_2
_geom_torsion_atom_site_label_3
_geom_torsion_atom_site_label_4
_geom_torsion
C2 N1 C1 N2 128.68(14)
C17 N1 C1 N2 -67.98(18)
C2 N1 C1 C14 -109.24(15)
C17 N1 C1 C14 54.10(18)
C2 N1 C1 C4 20.18(17)
C17 N1 C1 C4 -176.48(14)
C11 N2 C1 N1 139.34(15)
C10 N2 C1 N1 -77.81(15)
C11 N2 C1 C14 19.1(2)
C10 N2 C1 C14 161.95(13)
C11 N2 C1 C4 -114.85(16)
C10 N2 C1 C4 28.00(16)
C17 N1 C2 O1 9.5(3)
C1 N1 C2 O1 172.41(16)
C17 N1 C2 C3 -170.72(14)
C1 N1 C2 C3 -7.76(19)
O1 C2 C3 O2 -65.9(2)
N1 C2 C3 O2 114.23(15)
O1 C2 C3 C4 170.95(16)
N1 C2 C3 C4 -8.89(17)
O2 C3 C4 C5 152.15(14)
C2 C3 C4 C5 -87.20(15)
O2 C3 C4 C1 -99.75(15)
C2 C3 C4 C1 20.90(16)
N1 C1 C4 C5 88.46(13)
N2 C1 C4 C5 -23.90(15)
C14 C1 C4 C5 -151.56(14)
N1 C1 C4 C3 -24.52(15)
N2 C1 C4 C3 -136.87(13)
C14 C1 C4 C3 95.47(17)
C3 C4 C5 C6 -50.8(2)
C1 C4 C5 C6 -163.01(16)
C3 C4 C5 C10 124.76(15)
C1 C4 C5 C10 12.57(17)
C10 C5 C6 C7 0.4(2)
C4 C5 C6 C7 175.66(16)
C5 C6 C7 C8 0.0(3)
C6 C7 C8 C9 -0.4(3)
C7 C8 C9 C10 0.4(3)
C8 C9 C10 C5 0.0(3)
C8 C9 C10 N2 178.81(16)
C6 C5 C10 C9 -0.4(2)
C4 C5 C10 C9 -176.39(15)
C6 C5 C10 N2 -179.44(14)
C4 C5 C10 N2 4.57(18)
C11 N2 C10 C9 -53.4(2)
C1 N2 C10 C9 160.13(17)
C11 N2 C10 C5 125.51(15)
C1 N2 C10 C5 -20.92(17)
C10 N2 C11 O3 35.4(2)
C1 N2 C11 O3 174.89(15)
C10 N2 C11 C12 -141.95(16)
C1 N2 C11 C12 -2.4(2)
O3 C11 C12 C13 -161.61(16)
N2 C11 C12 C13 15.7(2)
C11 C12 C13 C14 -46.6(2)
C12 C13 C14 C18 -178.38(14)
C12 C13 C14 C1 62.46(18)
C12 C13 C14 C15 -55.67(18)
N1 C1 C14 C13 -167.34(13)
N2 C1 C14 C13 -47.12(17)
C4 C1 C14 C13 77.00(18)
N1 C1 C14 C18 73.08(16)
N2 C1 C14 C18 -166.70(13)
C4 C1 C14 C18 -42.58(19)
N1 C1 C14 C15 -48.72(16)
N2 C1 C14 C15 71.50(16)
C4 C1 C14 C15 -164.39(14)
C13 C14 C15 C16 173.79(14)
C18 C14 C15 C16 -64.48(18)
C1 C14 C15 C16 55.92(18)
C14 C15 C16 C17 -58.76(19)
C2 N1 C17 C16 105.41(17)
C1 N1 C17 C16 -56.59(19)
C15 C16 C17 N1 54.07(17)
C13 C14 C18 C19 73.25(18)
C1 C14 C18 C19 -168.23(14)
C15 C14 C18 C19 -48.19(19)

loop_
_publcif_info_datablock.id
_publcif_info_datablock.publ_exptl
_publcif_info_datablock.publ_geom
_publcif_info_datablock.structure
{5f11cefa-d748-4de0-bcf1-f76d2f470a9a} y y y

loop_
_publcif_info_exptl_table_extra_item
sin_theta_over_lambda_max

loop_
_publcif_info_tables.block_id
_publcif_info_tables.reference_item
{5f11cefa-d748-4de0-bcf1-f76d2f470a9a} '_publcif_info_datablock.publ_exptl'
{5f11cefa-d748-4de0-bcf1-f76d2f470a9a} '_geom_hbond_atom_site_label_D'
